data_7153149
loop_
_publ_author_name
'Nagarjuna Reddy, M.'
'Kumara Swamy, K. C.'

_publ_section_title
;
 Dual catalysis by Cu(i): facile single step click and intramolecular C-O
 bond formation leading to triazole tethered
 dihydrobenzodioxines/benzoxazines/benzoxathiines/benzodioxepines.
;
_journal_issue 42
_journal_name_full 'Organic &amp; biomolecular chemistry'
_journal_page_first 7350
_journal_page_last 7360
_journal_paper_doi 10.1039/c3ob41332b
_journal_volume 11
_journal_year 2013
_chemical_formula_sum 'C17 H14 Cl N3 O2'
_chemical_formula_weight 327.76
_chemical_name_systematic
;
?
;
_space_group_IT_number 14
_symmetry_cell_setting monoclinic
_symmetry_space_group_name_Hall '-P 2ybc'
_symmetry_space_group_name_H-M 'P 1 21/c 1'
_atom_sites_solution_hydrogens geom
_atom_sites_solution_primary direct
_atom_sites_solution_secondary difmap
_audit_creation_method SHELXL-97
_cell_angle_alpha 90.00
_cell_angle_beta 100.299(9)
_cell_angle_gamma 90.00
_cell_formula_units_Z 4
_cell_length_a 11.1770(11)
_cell_length_b 5.4737(4)
_cell_length_c 25.780(3)
_cell_measurement_reflns_used 832
_cell_measurement_temperature 298(2)
_cell_measurement_theta_max 28.9582
_cell_measurement_theta_min 3.2062
_cell_volume 1551.8(3)
_computing_structure_refinement 'SHELXL-97 (Sheldrick, 1997)'
_computing_structure_solution 'SHELXS-97 (Sheldrick, 1990)'
_diffrn_ambient_temperature 298(2)
_diffrn_measured_fraction_theta_full 0.999
_diffrn_measured_fraction_theta_max 0.999
_diffrn_radiation_monochromator graphite
_diffrn_radiation_source 'fine-focus sealed tube'
_diffrn_radiation_type MoK\a
_diffrn_radiation_wavelength 0.71073
_diffrn_reflns_av_R_equivalents 0.0350
_diffrn_reflns_av_sigmaI/netI 0.0673
_diffrn_reflns_limit_h_max 11
_diffrn_reflns_limit_h_min -13
_diffrn_reflns_limit_k_max 6
_diffrn_reflns_limit_k_min -3
_diffrn_reflns_limit_l_max 30
_diffrn_reflns_limit_l_min -19
_diffrn_reflns_number 5239
_diffrn_reflns_theta_full 24.99
_diffrn_reflns_theta_max 24.99
_diffrn_reflns_theta_min 3.21
_exptl_absorpt_coefficient_mu 0.259
_exptl_absorpt_correction_T_max 1.00000
_exptl_absorpt_correction_T_min 0.92801
_exptl_absorpt_correction_type multi-scan
_exptl_absorpt_process_details 'CrysAlisPro, Oxford Diffraction Ltd.'
_exptl_crystal_colour colorless
_exptl_crystal_density_diffrn 1.403
_exptl_crystal_density_method 'not measured'
_exptl_crystal_description needles
_exptl_crystal_F_000 680
_exptl_crystal_size_max 0.16
_exptl_crystal_size_mid 0.11
_exptl_crystal_size_min 0.07
_refine_diff_density_max 0.379
_refine_diff_density_min -0.248
_refine_diff_density_rms 0.037
_refine_ls_extinction_method none
_refine_ls_goodness_of_fit_ref 0.973
_refine_ls_hydrogen_treatment constr
_refine_ls_matrix_type full
_refine_ls_number_parameters 208
_refine_ls_number_reflns 2742
_refine_ls_number_restraints 0
_refine_ls_restrained_S_all 0.973
_refine_ls_R_factor_all 0.1291
_refine_ls_R_factor_gt 0.0599
_refine_ls_shift/su_max 0.000
_refine_ls_shift/su_mean 0.000
_refine_ls_structure_factor_coef Fsqd
_refine_ls_weighting_details 'calc w=1/[\s^2^(Fo^2^)+(0.0596P)^2^+0.0000P] where P=(Fo^2^+2Fc^2^)/3'
_refine_ls_weighting_scheme calc
_refine_ls_wR_factor_gt 0.1279
_refine_ls_wR_factor_ref 0.1575
_reflns_number_gt 1367
_reflns_number_total 2742
_reflns_threshold_expression >2sigma(I)
_cod_data_source_file c3ob41332b.txt
_cod_data_source_block compd-16
_cod_depositor_comments
;
The following automatic conversions were performed:
'__exptl_crystal_description' tag replaced with
'_exptl_crystal_description'.

Automatic conversion script
Id: cif_correct_tags 1440 2010-10-19 06:21:57Z saulius 
;
_cod_original_sg_symbol_H-M P21/c
_cod_database_code 7153149

loop_
_symmetry_equiv_pos_as_xyz
'x, y, z'
'-x, y+1/2, -z+1/2'
'-x, -y, -z'
'x, -y-1/2, z-1/2'

loop_
_atom_site_label
_atom_site_type_symbol
_atom_site_fract_x
_atom_site_fract_y
_atom_site_fract_z
_atom_site_U_iso_or_equiv
_atom_site_adp_type
_atom_site_occupancy
_atom_site_symmetry_multiplicity
_atom_site_calc_flag
_atom_site_refinement_flags
Cl1 Cl 0.47192(10) -0.0426(2) 1.09291(4) 0.0944(5) Uani 1 1 d .
O1 O 0.1084(2) 0.7106(5) 1.02150(10) 0.0741(8) Uani 1 1 d .
C11 C -0.0747(3) 1.0333(6) 0.80799(13) 0.0521(9) Uani 1 1 d .
C6 C 0.2841(3) 0.4813(6) 1.00823(14) 0.0548(9) Uani 1 1 d .
C1 C 0.1967(3) 0.5409(7) 1.03781(15) 0.0607(10) Uani 1 1 d .
N1 N 0.0927(3) 0.9480(5) 0.85991(12) 0.0618(8) Uani 1 1 d .
O2 O 0.2877(2) 0.5929(5) 0.96069(10) 0.0747(8) Uani 1 1 d .
N3 N -0.0311(3) 1.2381(5) 0.83513(13) 0.0717(9) Uani 1 1 d .
C10 C 0.0053(3) 0.8504(6) 0.82405(13) 0.0559(9) Uani 1 1 d .
H10 H 0.0000 0.6894 0.8124 0.067 Uiso 1 1 calc R
C5 C 0.3706(3) 0.3089(7) 1.02571(14) 0.0623(10) Uani 1 1 d .
H5 H 0.4308 0.2728 1.0062 0.075 Uiso 1 1 calc R
C12 C -0.1879(3) 1.0329(6) 0.76986(13) 0.0540(9) Uani 1 1 d .
N2 N 0.0714(3) 1.1854(6) 0.86679(13) 0.0767(10) Uani 1 1 d .
C4 C 0.3677(3) 0.1895(7) 1.07249(16) 0.0669(10) Uani 1 1 d .
C2 C 0.1971(4) 0.4240(8) 1.08506(16) 0.0791(12) Uani 1 1 d .
H2 H 0.1399 0.4659 1.1057 0.095 Uiso 1 1 calc R
C8 C 0.1751(4) 0.7104(7) 0.93843(16) 0.0829(13) Uani 1 1 d .
H8 H 0.1173 0.5789 0.9263 0.099 Uiso 1 1 calc R
C3 C 0.2817(4) 0.2457(8) 1.10202(17) 0.0813(12) Uani 1 1 d .
H3 H 0.2802 0.1637 1.1335 0.098 Uiso 1 1 calc R
C13 C -0.2158(4) 0.8466(7) 0.73445(16) 0.0761(12) Uani 1 1 d .
H13 H -0.1611 0.7182 0.7351 0.091 Uiso 1 1 calc R
C9 C 0.1995(4) 0.8341(7) 0.89043(15) 0.0786(12) Uani 1 1 d .
H9A H 0.2614 0.9578 0.9006 0.094 Uiso 1 1 calc R
H9B H 0.2315 0.7156 0.8685 0.094 Uiso 1 1 calc R
C7 C 0.1247(4) 0.8435(8) 0.97680(18) 0.0966(14) Uani 1 1 d .
H7A H 0.1774 0.9814 0.9882 0.116 Uiso 1 1 calc R
H7B H 0.0465 0.9084 0.9601 0.116 Uiso 1 1 calc R
C14 C -0.3213(5) 0.8421(9) 0.69818(18) 0.0957(14) Uani 1 1 d .
H14 H -0.3371 0.7124 0.6747 0.115 Uiso 1 1 calc R
C16 C -0.3793(5) 1.2117(9) 0.7311(2) 0.0936(14) Uani 1 1 d .
H16 H -0.4355 1.3376 0.7303 0.112 Uiso 1 1 calc R
C17 C -0.2730(4) 1.2171(7) 0.76788(17) 0.0852(13) Uani 1 1 d .
H17 H -0.2586 1.3463 0.7916 0.102 Uiso 1 1 calc R
C15 C -0.4025(4) 1.0262(10) 0.69648(18) 0.0891(13) Uani 1 1 d .
H15 H -0.4738 1.0248 0.6716 0.107 Uiso 1 1 calc R

loop_
_atom_site_aniso_label
_atom_site_aniso_U_11
_atom_site_aniso_U_22
_atom_site_aniso_U_33
_atom_site_aniso_U_23
_atom_site_aniso_U_13
_atom_site_aniso_U_12
Cl1 0.0769(8) 0.0954(8) 0.1022(9) 0.0141(6) -0.0074(6) 0.0088(6)
O1 0.0710(19) 0.0835(17) 0.0721(18) 0.0002(15) 0.0248(14) 0.0165(15)
C11 0.068(3) 0.0353(18) 0.058(2) 0.0023(18) 0.0238(18) -0.0017(19)
C6 0.048(2) 0.059(2) 0.056(2) -0.0022(19) 0.0053(17) -0.0027(18)
C1 0.050(2) 0.070(2) 0.061(3) -0.012(2) 0.0105(19) -0.001(2)
N1 0.065(2) 0.0567(18) 0.064(2) 0.0042(17) 0.0111(16) 0.0025(17)
O2 0.0646(18) 0.0910(18) 0.0720(18) 0.0115(15) 0.0210(14) 0.0207(15)
N3 0.087(3) 0.0469(18) 0.082(2) -0.0088(17) 0.0154(19) 0.0011(18)
C10 0.069(3) 0.0403(18) 0.059(2) -0.0027(18) 0.0150(19) 0.0000(19)
C5 0.049(2) 0.074(2) 0.064(3) -0.008(2) 0.0096(18) -0.003(2)
C12 0.061(3) 0.0472(19) 0.058(2) 0.0081(19) 0.0229(18) 0.0050(19)
N2 0.090(3) 0.055(2) 0.083(2) -0.0110(19) 0.013(2) -0.0065(19)
C4 0.056(3) 0.071(2) 0.067(3) 0.000(2) -0.008(2) -0.004(2)
C2 0.072(3) 0.102(3) 0.066(3) -0.001(2) 0.020(2) 0.010(3)
C8 0.094(4) 0.088(3) 0.070(3) 0.006(2) 0.022(2) 0.035(3)
C3 0.072(3) 0.102(3) 0.070(3) 0.009(2) 0.012(2) -0.007(3)
C13 0.072(3) 0.065(2) 0.089(3) -0.014(2) 0.009(2) 0.009(2)
C9 0.069(3) 0.092(3) 0.075(3) 0.009(2) 0.013(2) -0.003(2)
C7 0.099(4) 0.111(3) 0.083(3) 0.016(3) 0.026(3) 0.025(3)
C14 0.088(4) 0.091(3) 0.099(4) -0.019(3) -0.005(3) 0.002(3)
C16 0.089(4) 0.088(3) 0.105(4) 0.015(3) 0.019(3) 0.030(3)
C17 0.094(4) 0.072(3) 0.088(3) -0.008(2) 0.012(3) 0.017(3)
C15 0.070(3) 0.104(4) 0.090(4) 0.015(3) 0.008(2) -0.003(3)

loop_
_atom_type_symbol
_atom_type_description
_atom_type_scat_dispersion_real
_atom_type_scat_dispersion_imag
_atom_type_scat_source
C C 0.0033 0.0016 'International Tables Vol C Tables 4.2.6.8 and 6.1.1.4'
H H 0.0000 0.0000 'International Tables Vol C Tables 4.2.6.8 and 6.1.1.4'
N N 0.0061 0.0033 'International Tables Vol C Tables 4.2.6.8 and 6.1.1.4'
O O 0.0106 0.0060 'International Tables Vol C Tables 4.2.6.8 and 6.1.1.4'
Cl Cl 0.1484 0.1585 'International Tables Vol C Tables 4.2.6.8 and 6.1.1.4'

loop_
_geom_angle_atom_site_label_1
_geom_angle_atom_site_label_2
_geom_angle_atom_site_label_3
_geom_angle
C1 O1 C7 114.4(3)
C10 C11 N3 107.1(3)
C10 C11 C12 130.6(3)
N3 C11 C12 122.3(3)
C5 C6 O2 117.9(3)
C5 C6 C1 120.6(4)
O2 C6 C1 121.5(3)
O1 C1 C2 118.5(3)
O1 C1 C6 122.3(3)
C2 C1 C6 119.2(4)
C10 N1 N2 110.8(3)
C10 N1 C9 129.5(3)
N2 N1 C9 119.7(3)
C6 O2 C8 113.0(3)
N2 N3 C11 109.3(3)
N1 C10 C11 106.1(3)
N1 C10 H10 126.9
C11 C10 H10 126.9
C6 C5 C4 119.3(4)
C6 C5 H5 120.3
C4 C5 H5 120.3
C13 C12 C17 116.5(4)
C13 C12 C11 121.2(3)
C17 C12 C11 122.3(4)
N3 N2 N1 106.7(3)
C3 C4 C5 120.7(4)
C3 C4 Cl1 119.8(3)
C5 C4 Cl1 119.5(3)
C3 C2 C1 120.4(4)
C3 C2 H2 119.8
C1 C2 H2 119.8
C7 C8 O2 112.2(4)
C7 C8 C9 120.2(4)
O2 C8 C9 105.0(3)
C7 C8 H8 106.2
O2 C8 H8 106.2
C9 C8 H8 106.2
C4 C3 C2 119.7(4)
C4 C3 H3 120.1
C2 C3 H3 120.1
C12 C13 C14 122.4(4)
C12 C13 H13 118.8
C14 C13 H13 118.8
N1 C9 C8 113.2(3)
N1 C9 H9A 108.9
C8 C9 H9A 108.9
N1 C9 H9B 108.9
C8 C9 H9B 108.9
H9A C9 H9B 107.7
O1 C7 C8 115.6(4)
O1 C7 H7A 108.4
C8 C7 H7A 108.4
O1 C7 H7B 108.4
C8 C7 H7B 108.4
H7A C7 H7B 107.4
C15 C14 C13 120.0(5)
C15 C14 H14 120.0
C13 C14 H14 120.0
C15 C16 C17 120.7(4)
C15 C16 H16 119.6
C17 C16 H16 119.6
C12 C17 C16 120.8(4)
C12 C17 H17 119.6
C16 C17 H17 119.6
C16 C15 C14 119.5(5)
C16 C15 H15 120.2
C14 C15 H15 120.2

loop_
_geom_bond_atom_site_label_1
_geom_bond_atom_site_label_2
_geom_bond_distance
Cl1 C4 1.740(4)
O1 C1 1.366(4)
O1 C7 1.402(4)
C11 C10 1.356(4)
C11 N3 1.365(4)
C11 C12 1.457(5)
C6 C5 1.368(4)
C6 O2 1.376(4)
C6 C1 1.382(5)
C1 C2 1.375(5)
N1 C10 1.332(4)
N1 N2 1.338(4)
N1 C9 1.448(4)
O2 C8 1.438(4)
N3 N2 1.314(4)
C10 H10 0.9300
C5 C4 1.377(5)
C5 H5 0.9300
C12 C13 1.367(5)
C12 C17 1.381(5)
C4 C3 1.364(5)
C2 C3 1.374(5)
C2 H2 0.9300
C8 C7 1.423(5)
C8 C9 1.478(5)
C8 H8 0.9800
C3 H3 0.9300
C13 C14 1.368(5)
C13 H13 0.9300
C9 H9A 0.9700
C9 H9B 0.9700
C7 H7A 0.9700
C7 H7B 0.9700
C14 C15 1.351(6)
C14 H14 0.9300
C16 C15 1.347(6)
C16 C17 1.381(6)
C16 H16 0.9300
C17 H17 0.9300
C15 H15 0.9300
